data_7203668
loop_
_publ_author_name
'Lai, Chian Sing'
'Mohr, Fabian'
'Tiekink, Edward R. T.'

_publ_section_title
;
 The importance of C--H&#x22EF;N, C--H&#x22EF;\p and \p&#x22EF;\p
 interactions in the crystal packing of the isomeric
 N^1^,N^4^-bis((pyridine-n-yl)methylene)-cyclohexane-1,4-diamines,
 n = 2, 3 and 4 
;
_journal_coden_ASTM CRECF4
_journal_issue 12
_journal_name_full CrystEngComm
_journal_page_first 909
_journal_page_last 915
_journal_paper_doi 10.1039/b613603f
_journal_volume 8
_journal_year 2006
_chemical_formula_moiety 'C18 H20 N4'
_chemical_formula_sum 'C18 H20 N4'
_chemical_formula_weight 292.38
_space_group_IT_number 14
_symmetry_cell_setting monoclinic
_symmetry_space_group_name_Hall '-P 2yn'
_symmetry_space_group_name_H-M 'P 1 21/n 1'
_atom_sites_solution_hydrogens geom
_atom_sites_solution_primary direct
_atom_sites_solution_secondary difmap
_audit_creation_method SHELXL-97
_cell_angle_alpha 90
_cell_angle_beta 93.573(4)
_cell_angle_gamma 90
_cell_formula_units_Z 2
_cell_length_a 6.0705(12)
_cell_length_b 5.6162(11)
_cell_length_c 23.339(5)
_cell_measurement_reflns_used 605
_cell_measurement_temperature 223(2)
_cell_measurement_theta_max 29.1
_cell_measurement_theta_min 3.5
_cell_volume 794.2(3)
_computing_cell_refinement 'SAINT (Bruker, 2000)'
_computing_data_collection 'SMART (Bruker, 2000)'
_computing_data_reduction 'SHELXTL (Bruker, 2000)'
_computing_molecular_graphics 'ORTEPII (Johnson, 1976)'
_computing_publication_material 'Bruker SHEXLTL (Bruker, 2000)'
_computing_structure_refinement 'SHELXL-97 (Sheldrick, 1997)'
_computing_structure_solution 'SIR92 (Altomare et al., 1992)'
_diffrn_ambient_temperature 223(2)
_diffrn_measured_fraction_theta_full 0.998
_diffrn_measured_fraction_theta_max 0.998
_diffrn_measurement_device_type 'Bruker AXS SMART CCD'
_diffrn_measurement_method '\f and \w scans'
_diffrn_radiation_monochromator graphite
_diffrn_radiation_source 'fine-focus sealed tube'
_diffrn_radiation_type MoK\a
_diffrn_radiation_wavelength 0.71069
_diffrn_reflns_av_R_equivalents 0.032
_diffrn_reflns_av_sigmaI/netI 0.040
_diffrn_reflns_limit_h_max 8
_diffrn_reflns_limit_h_min -8
_diffrn_reflns_limit_k_max 7
_diffrn_reflns_limit_k_min -5
_diffrn_reflns_limit_l_max 32
_diffrn_reflns_limit_l_min -31
_diffrn_reflns_number 6288
_diffrn_reflns_theta_full 30.0
_diffrn_reflns_theta_max 30.0
_diffrn_reflns_theta_min 1.8
_diffrn_standards_decay_% 0
_diffrn_standards_number 0
_exptl_absorpt_coefficient_mu 0.075
_exptl_absorpt_correction_T_max 1
_exptl_absorpt_correction_T_min 0.885
_exptl_absorpt_correction_type multi-scan
_exptl_absorpt_process_details '(SADABS, Bruker, 2000 & Blessing, 1995)'
_exptl_crystal_colour colourless
_exptl_crystal_density_diffrn 1.223
_exptl_crystal_density_method 'not measured'
_exptl_crystal_description block
_exptl_crystal_F_000 312
_exptl_crystal_size_max 0.31
_exptl_crystal_size_mid 0.26
_exptl_crystal_size_min 0.07
_refine_diff_density_max 0.27
_refine_diff_density_min -0.20
_refine_diff_density_rms 0.046
_refine_ls_extinction_method none
_refine_ls_goodness_of_fit_ref 1.15
_refine_ls_hydrogen_treatment constr
_refine_ls_matrix_type full
_refine_ls_number_parameters 100
_refine_ls_number_reflns 2311
_refine_ls_number_restraints 0
_refine_ls_restrained_S_all 1.15
_refine_ls_R_factor_all 0.096
_refine_ls_R_factor_gt 0.067
_refine_ls_shift/su_max <0.001
_refine_ls_shift/su_mean 0.000
_refine_ls_structure_factor_coef Fsqd
_refine_ls_weighting_details 'calc w=1/[\s^2^(Fo^2^)+(0.0637P)^2^+0.2947P] where P=(Fo^2^+2Fc^2^)/3'
_refine_ls_weighting_scheme calc
_refine_ls_wR_factor_gt 0.165
_refine_ls_wR_factor_ref 0.178
_reflns_number_gt 1614
_reflns_number_total 2311
_reflns_threshold_expression I>2\s(I)
_cod_data_source_file b613603f.txt
_cod_data_source_block 3-isomer
_cod_original_cell_volume 794.1(3)
_cod_original_sg_symbol_H-M P21/n
_cod_database_code 7203668

loop_
_symmetry_equiv_pos_as_xyz
'x, y, z'
'-x+1/2, y+1/2, -z+1/2'
'-x, -y, -z'
'x-1/2, -y-1/2, z-1/2'

loop_
_atom_site_label
_atom_site_type_symbol
_atom_site_fract_x
_atom_site_fract_y
_atom_site_fract_z
_atom_site_U_iso_or_equiv
_atom_site_adp_type
_atom_site_occupancy
_atom_site_symmetry_multiplicity
_atom_site_calc_flag
_atom_site_refinement_flags
_atom_site_disorder_assembly
_atom_site_disorder_group
N1 N 0.3442(3) -0.1719(3) 0.58072(7) 0.0399(4) Uani 1 1 d . . .
N3 N -0.1653(3) 0.2342(4) 0.69552(8) 0.0469(5) Uani 1 1 d . . .
C1 C 0.1116(3) 0.0376(3) 0.64307(7) 0.0334(4) Uani 1 1 d . . .
C2 C -0.1007(3) 0.0601(4) 0.66150(9) 0.0435(5) Uani 1 1 d . . .
H2 H -0.2057 -0.0549 0.6492 0.052 Uiso 1 1 calc R . .
C4 C -0.0130(3) 0.3923(4) 0.71370(9) 0.0409(5) Uani 1 1 d . . .
H4 H -0.0548 0.5159 0.7379 0.049 Uiso 1 1 calc R . .
C5 C 0.2048(3) 0.3834(4) 0.69859(8) 0.0398(5) Uani 1 1 d . . .
H5 H 0.3076 0.4977 0.7126 0.048 Uiso 1 1 calc R . .
C6 C 0.2672(3) 0.2047(4) 0.66285(8) 0.0357(4) Uani 1 1 d . . .
H6 H 0.4133 0.1956 0.6519 0.043 Uiso 1 1 calc R . .
C7 C 0.1658(3) -0.1616(4) 0.60559(8) 0.0362(4) Uani 1 1 d . . .
H7 H 0.0634 -0.2863 0.5999 0.043 Uiso 1 1 calc R . .
C8 C 0.3796(3) -0.3826(3) 0.54538(8) 0.0374(4) Uani 1 1 d . . .
H8 H 0.2817 -0.5126 0.5570 0.045 Uiso 1 1 calc R . .
C9 C 0.6190(3) -0.4612(4) 0.55509(8) 0.0401(5) Uani 1 1 d . . .
H9A H 0.7159 -0.3283 0.5463 0.048 Uiso 1 1 calc R . .
H9B H 0.6485 -0.5028 0.5956 0.048 Uiso 1 1 calc R . .
C10 C 0.3281(3) -0.3260(4) 0.48195(8) 0.0403(5) Uani 1 1 d . . .
H10A H 0.1716 -0.2850 0.4755 0.048 Uiso 1 1 calc R . .
H10B H 0.4156 -0.1884 0.4710 0.048 Uiso 1 1 calc R . .

loop_
_atom_site_aniso_label
_atom_site_aniso_U_11
_atom_site_aniso_U_22
_atom_site_aniso_U_33
_atom_site_aniso_U_23
_atom_site_aniso_U_13
_atom_site_aniso_U_12
N1 0.0400(9) 0.0401(9) 0.0405(9) -0.0070(7) 0.0094(7) -0.0063(7)
N3 0.0327(9) 0.0541(11) 0.0546(10) -0.0061(9) 0.0079(8) 0.0008(8)
C1 0.0287(9) 0.0395(10) 0.0319(9) 0.0021(7) 0.0016(7) 0.0004(7)
C2 0.0282(10) 0.0503(12) 0.0523(12) -0.0069(10) 0.0042(8) -0.0040(8)
C4 0.0414(11) 0.0419(11) 0.0399(10) -0.0029(8) 0.0059(8) 0.0038(9)
C5 0.0367(10) 0.0424(11) 0.0404(10) -0.0020(8) 0.0030(8) -0.0054(8)
C6 0.0291(9) 0.0424(11) 0.0362(9) 0.0013(8) 0.0057(7) -0.0023(8)
C7 0.0331(10) 0.0399(11) 0.0353(9) -0.0019(8) -0.0004(7) -0.0046(8)
C8 0.0373(10) 0.0369(10) 0.0388(10) -0.0066(8) 0.0082(8) -0.0071(8)
C9 0.0400(11) 0.0458(11) 0.0343(9) -0.0055(8) -0.0004(8) -0.0056(9)
C10 0.0376(10) 0.0428(11) 0.0402(10) -0.0038(9) 0.0012(8) 0.0008(8)

loop_
_atom_type_symbol
_atom_type_description
_atom_type_scat_dispersion_real
_atom_type_scat_dispersion_imag
_atom_type_scat_source
C C 0.0033 0.0016 'International Tables Vol C Tables 4.2.6.8 and 6.1.1.4'
H H 0.0000 0.0000 'International Tables Vol C Tables 4.2.6.8 and 6.1.1.4'
N N 0.0061 0.0033 'International Tables Vol C Tables 4.2.6.8 and 6.1.1.4'

loop_
_geom_angle_atom_site_label_1
_geom_angle_atom_site_label_2
_geom_angle_atom_site_label_3
_geom_angle
_geom_angle_site_symmetry_1
_geom_angle_site_symmetry_3
_geom_angle_publ_flag
C7 N1 C8 117.14(17) . . ?
C4 N3 C2 117.01(18) . . ?
C6 C1 C2 117.37(18) . . ?
C6 C1 C7 122.63(17) . . ?
C2 C1 C7 119.98(18) . . ?
N3 C2 C1 124.32(19) . . ?
N3 C2 H2 117.8 . . ?
C1 C2 H2 117.8 . . ?
N3 C4 C5 123.17(19) . . ?
N3 C4 H4 118.4 . . ?
C5 C4 H4 118.4 . . ?
C4 C5 C6 118.90(19) . . ?
C4 C5 H5 120.6 . . ?
C6 C5 H5 120.6 . . ?
C1 C6 C5 119.21(18) . . ?
C1 C6 H6 120.4 . . ?
C5 C6 H6 120.4 . . ?
N2 C7 C1 122.63(18) . . ?
N2 C7 H7 118.7 . . ?
C1 C7 H7 118.7 . . ?
N2 C8 C10 110.42(17) . . ?
N2 C8 C9 108.80(16) . . ?
C10 C8 C9 109.90(16) . . ?
N2 C8 H8 109.2 . . ?
C10 C8 H8 109.2 . . ?
C9 C8 H8 109.2 . . ?
C10 C9 C8 112.12(16) 3_646 . ?
C10 C9 H9A 109.2 3_646 . ?
C8 C9 H9A 109.2 . . ?
C10 C9 H9B 109.2 3_646 . ?
C8 C9 H9B 109.2 . . ?
H9A C9 H9B 107.9 . . ?
C9 C10 C8 110.46(17) 3_646 . ?
C9 C10 H10A 109.6 3_646 . ?
C8 C10 H10A 109.6 . . ?
C9 C10 H10B 109.6 3_646 . ?
C8 C10 H10B 109.6 . . ?
H10A C10 H10B 108.1 . . ?

loop_
_geom_bond_atom_site_label_1
_geom_bond_atom_site_label_2
_geom_bond_distance
_geom_bond_site_symmetry_2
_geom_bond_publ_flag
N1 C7 1.262(2) . ?
N1 C8 1.466(2) . ?
N3 C4 1.332(3) . ?
N3 C2 1.334(3) . ?
C1 C6 1.390(3) . ?
C1 C2 1.390(3) . ?
C1 C7 1.470(3) . ?
C2 H2 0.9400 . ?
C4 C5 1.390(3) . ?
C4 H4 0.9400 . ?
C5 C6 1.373(3) . ?
C5 H5 0.9400 . ?
C6 H6 0.9400 . ?
C7 H7 0.9400 . ?
C8 C10 1.527(3) . ?
C8 C9 1.522(3) . ?
C8 H8 0.9900 . ?
C9 C10 1.521(3) 3_646 ?
C9 H9A 0.9800 . ?
C9 H9B 0.9800 . ?
C10 C9 1.521(3) 3_646 ?
C10 H10A 0.9800 . ?
C10 H10B 0.9800 . ?

loop_
_geom_torsion_atom_site_label_1
_geom_torsion_atom_site_label_2
_geom_torsion_atom_site_label_3
_geom_torsion_atom_site_label_4
_geom_torsion
_geom_torsion_site_symmetry_1
_geom_torsion_site_symmetry_2
_geom_torsion_site_symmetry_3
_geom_torsion_site_symmetry_4
_geom_torsion_publ_flag
C4 N3 C2 C1 -1.6(3) . . . . ?
C6 C1 C2 N3 1.8(3) . . . . ?
C7 C1 C2 N3 179.9(2) . . . . ?
C2 N3 C4 C5 0.4(3) . . . . ?
N3 C4 C5 C6 0.5(3) . . . . ?
C2 C1 C6 C5 -0.7(3) . . . . ?
C7 C1 C6 C5 -178.83(18) . . . . ?
C4 C5 C6 C1 -0.3(3) . . . . ?
C8 N1 C7 C1 178.86(17) . . . . ?
C6 C1 C7 N1 -12.8(3) . . . . ?
C2 C1 C7 N1 169.14(19) . . . . ?
C7 N1 C8 C10 100.2(2) . . . . ?
C7 N1 C8 C9 -139.11(19) . . . . ?
N1 C8 C9 C10 -177.75(16) . . . 3_646 ?
C10 C8 C9 C10 -56.7(2) . . . 3_646 ?
N1 C8 C10 C9 175.80(16) . . . 3_646 ?
C9 C8 C10 C9 55.8(2) . . . 3_646 ?

loop_
_cod_changelog_entry_id
_cod_changelog_entry_author
_cod_changelog_entry_date
_cod_changelog_entry_text
1 'Vaitkus, Antanas' 2022-05-06T18:10:00+03:00 'Updated bibliographic information.'
